data_7714166
loop_
_publ_author_name
'Park, Hyeonbin'
'Choi, Heenang'
'Shin, Sunyoung'
'Park, Bo Keun'
'Kang, Kibum'
'Ryu, Ji Yeon'
'Eom, Taeyong'
'Chung, Taek-Mo'

_publ_section_title
;
 Evaluation of tin nitride (Sn<sub>3</sub>N<sub>4</sub>) <i>via</i> atomic
 layer deposition using novel volatile Sn precursors.
;
_journal_name_full 'Dalton transactions (Cambridge, England : 2003)'
_journal_paper_doi 10.1039/d3dt02138f
_journal_year 2023
_chemical_formula_sum 'C20 H38 N4 Sn'
_chemical_formula_weight 453.23
_chemical_name_common Sn(tbta)2
_space_group_crystal_system orthorhombic
_space_group_IT_number 19
_space_group_name_Hall 'P 2ac 2ab'
_space_group_name_H-M_alt 'P 21 21 21'
_atom_sites_solution_hydrogens geom
_audit_update_record
;
2021-12-14 deposited with the CCDC.	2023-09-28 downloaded from the CCDC.
;
_cell_angle_alpha 90
_cell_angle_beta 90
_cell_angle_gamma 90
_cell_formula_units_Z 4
_cell_length_a 9.4658(7)
_cell_length_b 12.5449(9)
_cell_length_c 18.9905(13)
_cell_measurement_reflns_used 9857
_cell_measurement_temperature 100.0(10)
_cell_measurement_theta_max 30.2015
_cell_measurement_theta_min 2.4041
_cell_volume 2255.1(3)
_computing_cell_refinement 'Bruker SAINT'
_computing_data_collection 'Bruker APEX II'
_computing_data_reduction 'Bruker SAINT'
_computing_molecular_graphics 'Bruker SHELXTL'
_computing_publication_material 'Bruker SHELXTL'
_computing_structure_refinement 'SHELXL-2018/3 (Sheldrick, 2018)'
_computing_structure_solution 'SHELXT 2014/5 (Sheldrick, 2014)'
_diffrn_ambient_temperature 100(1)
_diffrn_detector_area_resol_mean 8.3333
_diffrn_measured_fraction_theta_full 1.000
_diffrn_measured_fraction_theta_max 1.000
_diffrn_measurement_device_type 'Bruker APEX-II CCD'
_diffrn_measurement_method 'f and w scans'
_diffrn_radiation_monochromator 'Graphite crystal'
_diffrn_radiation_type MoKa
_diffrn_radiation_wavelength 0.71073
_diffrn_reflns_av_R_equivalents 0.0255
_diffrn_reflns_av_unetI/netI 0.0138
_diffrn_reflns_limit_h_max 11
_diffrn_reflns_limit_h_min -11
_diffrn_reflns_limit_k_max 12
_diffrn_reflns_limit_k_min -15
_diffrn_reflns_limit_l_max 23
_diffrn_reflns_limit_l_min -23
_diffrn_reflns_number 35812
_diffrn_reflns_theta_full 25.24
_diffrn_reflns_theta_max 26.00
_diffrn_reflns_theta_min 1.95
_exptl_absorpt_coefficient_mu 1.143
_exptl_absorpt_correction_T_max 0.89
_exptl_absorpt_correction_T_min 0.78
_exptl_absorpt_correction_type multi-scan
_exptl_absorpt_process_details
;
SADABS-2016/2 - Bruker AXS area detector scaling and absorption correction
;
_exptl_crystal_colour silver
_exptl_crystal_density_diffrn 1.335
_exptl_crystal_density_method 'not measured'
_exptl_crystal_description block
_exptl_crystal_F_000 944
_exptl_crystal_size_max 0.400
_exptl_crystal_size_mid 0.200
_exptl_crystal_size_min 0.100
_refine_diff_density_max 1.108
_refine_diff_density_min -0.471
_refine_ls_abs_structure_details
;

Refined as an inversion twin.
;
_refine_ls_abs_structure_Flack 0.33(2)
_refine_ls_extinction_method none
_refine_ls_goodness_of_fit_ref 1.093
_refine_ls_hydrogen_treatment refxyz
_refine_ls_matrix_type full
_refine_ls_number_parameters 233
_refine_ls_number_reflns 4435
_refine_ls_number_restraints 0
_refine_ls_restrained_S_all 1.093
_refine_ls_R_factor_all 0.0181
_refine_ls_R_factor_gt 0.0173
_refine_ls_shift/su_max 0.002
_refine_ls_shift/su_mean 0.000
_refine_ls_structure_factor_coef Fsqd
_refine_ls_weighting_details 'w=1/[\s^2^(Fo^2^)+(0.0233P)^2^+0.5707P] where P=(Fo^2^+2Fc^2^)/3'
_refine_ls_weighting_scheme calc
_refine_ls_wR_factor_gt 0.0446
_refine_ls_wR_factor_ref 0.0451
_reflns_Friedel_coverage 0.756
_reflns_Friedel_fraction_full 1.000
_reflns_Friedel_fraction_max 1.000
_reflns_number_gt 4286
_reflns_number_total 4435
_reflns_threshold_expression 'I > 2\s(I)'
_cod_data_source_file d3dt02138f2.cif
_cod_data_source_block 20211104LT
_cod_depositor_comments
;
The following automatic conversions were performed:

data item '_exptl_absorpt_correction_type' value 'Multi-Scan' was
changed to 'multi-scan' in accordance with the
/home/data/users/saulius/crontab/automatic-downloads/rss-feeds/RSC/lib/dictionaries/cif_core.dic
dictionary named 'cif_core.dic' version 2.4.2 last updated on
2011-04-26.

Automatic conversion script
Id: cif_fix_values 8170 2020-07-09 18:12:32Z antanas 
;
_cod_database_code 7714166

loop_
_space_group_symop_operation_xyz
'x, y, z'
'x+1/2, -y+1/2, -z'
'-x, y+1/2, -z+1/2'
'-x+1/2, -y, z+1/2'

loop_
_atom_site_type_symbol
_atom_site_label
_atom_site_fract_x
_atom_site_fract_y
_atom_site_fract_z
_atom_site_U_iso_or_equiv
_atom_site_adp_type
_atom_site_calc_flag
_atom_site_refinement_flags_adp
_atom_site_refinement_flags_occupancy
_atom_site_refinement_flags_posn
_atom_site_occupancy
_atom_site_disorder_assembly
_atom_site_disorder_group
Sn Sn1 0.61316(2) 0.50255(2) 0.50384(2) 0.01863(6) Uani d . . . 1 . .
N N1 0.4910(2) 0.63807(17) 0.54273(12) 0.0221(5) Uani d . . . 1 . .
N N2 0.6467(2) 0.57309(17) 0.61806(11) 0.0225(5) Uani d . . . 1 . .
N N3 0.4786(2) 0.38239(17) 0.55200(12) 0.0216(5) Uani d . . . 1 . .
N N4 0.4037(2) 0.44396(17) 0.44995(11) 0.0216(5) Uani d . . . 1 . .
C C1 0.3728(3) 0.7030(2) 0.51992(14) 0.0257(6) Uani d . . . 1 . .
H H1A 0.347991 0.68306 0.472138 0.031 Uiso calc U . R 1 . .
H H1B 0.40215 0.777075 0.519185 0.031 Uiso calc U . R 1 . .
C C2 0.2415(3) 0.6928(2) 0.56637(15) 0.0306(6) Uani d . . . 1 . .
H H2A 0.159866 0.71593 0.539523 0.037 Uiso calc U . R 1 . .
H H2B 0.227879 0.618185 0.577922 0.037 Uiso calc U . R 1 . .
C C3 0.2474(3) 0.7567(2) 0.63475(16) 0.0322(6) Uani d . . . 1 . .
H H3A 0.25623 0.831662 0.623013 0.039 Uiso calc U . R 1 . .
H H3B 0.158477 0.747553 0.659412 0.039 Uiso calc U . R 1 . .
C C4 0.3671(3) 0.7269(2) 0.68457(14) 0.0277(6) Uani d . . . 1 . .
H H4A 0.35555 0.653076 0.69864 0.033 Uiso calc U . R 1 . .
H H4B 0.359998 0.770449 0.726629 0.033 Uiso calc U . R 1 . .
C C5 0.5155(3) 0.7411(2) 0.65274(15) 0.0257(6) Uani d . . . 1 . .
H H5A 0.518436 0.807046 0.626117 0.031 Uiso calc U . R 1 . .
H H5B 0.58421 0.746362 0.690472 0.031 Uiso calc U . R 1 . .
C C6 0.5548(3) 0.6497(2) 0.60512(14) 0.0218(5) Uani d . . . 1 . .
C C7 0.7470(3) 0.5661(2) 0.67687(14) 0.0255(6) Uani d . . . 1 . .
C C8 0.6707(3) 0.5520(2) 0.74792(14) 0.0298(6) Uani d . . . 1 . .
H H8A 0.620088 0.616074 0.759229 0.045 Uiso calc U . R 1 . .
H H8B 0.738862 0.537549 0.784106 0.045 Uiso calc U . R 1 . .
H H8C 0.605519 0.49355 0.744707 0.045 Uiso calc U . R 1 . .
C C9 0.8495(3) 0.6607(2) 0.67967(16) 0.0327(7) Uani d . . . 1 . .
H H9A 0.89381 0.669355 0.634556 0.049 Uiso calc U . R 1 . .
H H9B 0.920416 0.647503 0.714745 0.049 Uiso calc U . R 1 . .
H H9C 0.798483 0.724362 0.691446 0.049 Uiso calc U . R 1 . .
C C10 0.8344(3) 0.4654(2) 0.66302(16) 0.0348(7) Uani d . . . 1 . .
H H10A 0.772847 0.404592 0.661333 0.052 Uiso calc U . R 1 . .
H H10B 0.902018 0.456141 0.700185 0.052 Uiso calc U . R 1 . .
H H10C 0.882928 0.472326 0.618885 0.052 Uiso calc U . R 1 . .
C C11 0.4627(3) 0.3322(2) 0.62077(14) 0.0243(6) Uani d . . . 1 . .
H H11A 0.546658 0.346559 0.648446 0.029 Uiso calc U . R 1 . .
H H11B 0.456419 0.255648 0.61429 0.029 Uiso calc U . R 1 . .
C C12 0.3335(3) 0.3695(2) 0.66219(14) 0.0267(6) Uani d . . . 1 . .
H H12A 0.323376 0.445973 0.656305 0.032 Uiso calc U . R 1 . .
H H12B 0.349212 0.355723 0.711831 0.032 Uiso calc U . R 1 . .
C C13 0.1960(3) 0.3155(2) 0.63972(15) 0.0304(6) Uani d . . . 1 . .
H H13A 0.12092 0.339504 0.670666 0.037 Uiso calc U . R 1 . .
H H13B 0.206175 0.239186 0.646418 0.037 Uiso calc U . R 1 . .
C C14 0.1508(3) 0.3358(2) 0.56348(14) 0.0285(6) Uani d . . . 1 . .
H H14A 0.13512 0.41166 0.557268 0.034 Uiso calc U . R 1 . .
H H14B 0.061671 0.299859 0.555043 0.034 Uiso calc U . R 1 . .
C C15 0.2586(3) 0.2980(2) 0.50839(14) 0.0254(6) Uani d . . . 1 . .
H H15A 0.294495 0.228578 0.521922 0.031 Uiso calc U . R 1 . .
H H15B 0.211868 0.290604 0.46319 0.031 Uiso calc U . R 1 . .
C C16 0.3810(2) 0.37528(18) 0.50121(12) 0.0194(5) Uani d . . . 1 . .
C C17 0.3345(3) 0.4480(2) 0.38038(13) 0.0250(6) Uani d . . . 1 . .
C C18 0.1784(3) 0.4803(2) 0.38663(15) 0.0355(7) Uani d . . . 1 . .
H H18A 0.140025 0.491942 0.340472 0.053 Uiso calc U . R 1 . .
H H18B 0.170953 0.544622 0.413724 0.053 Uiso calc U . R 1 . .
H H18C 0.126635 0.424377 0.409595 0.053 Uiso calc U . R 1 . .
C C19 0.3509(3) 0.3435(2) 0.33964(14) 0.0320(7) Uani d . . . 1 . .
H H19A 0.314267 0.352258 0.292857 0.048 Uiso calc U . R 1 . .
H H19B 0.299659 0.288019 0.36329 0.048 Uiso calc U . R 1 . .
H H19C 0.449088 0.324673 0.337202 0.048 Uiso calc U . R 1 . .
C C20 0.4132(4) 0.5354(2) 0.33967(15) 0.0361(7) Uani d . . . 1 . .
H H20A 0.510984 0.516249 0.335233 0.054 Uiso calc U . R 1 . .
H H20B 0.405484 0.601685 0.364626 0.054 Uiso calc U . R 1 . .
H H20C 0.372335 0.542932 0.293667 0.054 Uiso calc U . R 1 . .

loop_
_atom_site_aniso_label
_atom_site_aniso_U_11
_atom_site_aniso_U_22
_atom_site_aniso_U_33
_atom_site_aniso_U_12
_atom_site_aniso_U_13
_atom_site_aniso_U_23
Sn1 0.01726(9) 0.01864(9) 0.02000(9) -0.00086(7) 0.00279(5) -0.00043(9)
N1 0.0235(12) 0.0214(11) 0.0216(12) 0.0016(9) -0.0028(10) -0.0016(9)
N2 0.0208(11) 0.0236(11) 0.0229(11) -0.0014(9) -0.0024(9) -0.0031(9)
N3 0.0222(11) 0.0215(11) 0.0212(12) -0.0021(9) -0.0004(10) 0.0033(9)
N4 0.0250(12) 0.0215(10) 0.0182(10) -0.0005(9) -0.0016(9) -0.0009(8)
C1 0.0301(15) 0.0216(13) 0.0255(13) 0.0046(11) -0.0027(12) 0.0031(10)
C2 0.0242(15) 0.0308(15) 0.0369(16) 0.0044(12) -0.0032(13) 0.0047(12)
C3 0.0306(15) 0.0282(15) 0.0379(16) 0.0058(13) 0.0083(13) 0.0033(12)
C4 0.0317(16) 0.0242(13) 0.0273(14) 0.0016(11) 0.0058(12) 0.0004(11)
C5 0.0292(14) 0.0204(13) 0.0274(14) -0.0011(11) -0.0005(11) -0.0022(11)
C6 0.0208(13) 0.0196(12) 0.0251(14) -0.0054(11) 0.0027(11) 0.0001(10)
C7 0.0228(13) 0.0285(14) 0.0252(14) -0.0006(12) -0.0037(11) -0.0015(11)
C8 0.0302(16) 0.0336(15) 0.0257(14) 0.0017(13) -0.0024(12) 0.0014(11)
C9 0.0240(14) 0.0417(17) 0.0326(15) -0.0074(13) -0.0048(12) -0.0020(13)
C10 0.0278(15) 0.0404(17) 0.0364(16) 0.0082(13) -0.0084(13) -0.0042(12)
C11 0.0247(14) 0.0246(14) 0.0236(14) 0.0005(11) -0.0005(11) 0.0063(11)
C12 0.0309(15) 0.0298(14) 0.0194(13) 0.0017(12) 0.0028(11) 0.0042(11)
C13 0.0303(15) 0.0278(15) 0.0332(16) -0.0006(12) 0.0084(12) 0.0053(12)
C14 0.0220(14) 0.0294(15) 0.0341(15) -0.0035(12) -0.0016(12) 0.0020(12)
C15 0.0249(13) 0.0216(12) 0.0298(15) -0.0038(10) -0.0027(12) -0.0009(11)
C16 0.0205(12) 0.0161(11) 0.0216(12) 0.0010(8) 0.0022(12) -0.0036(10)
C17 0.0274(14) 0.0270(13) 0.0207(13) 0.0041(12) -0.0039(11) -0.0016(11)
C18 0.0320(15) 0.0402(18) 0.0343(14) 0.0111(14) -0.0077(11) -0.0005(13)
C19 0.0392(17) 0.0332(15) 0.0237(14) 0.0044(14) -0.0052(13) -0.0059(12)
C20 0.0510(19) 0.0352(16) 0.0220(14) 0.0024(14) -0.0049(13) 0.0035(11)

loop_
_atom_type_symbol
_atom_type_description
_atom_type_scat_dispersion_real
_atom_type_scat_dispersion_imag
_atom_type_scat_source
C C 0.0033 0.0016 'International Tables Vol C Tables 4.2.6.8 and 6.1.1.4'
H H 0.0000 0.0000 'International Tables Vol C Tables 4.2.6.8 and 6.1.1.4'
N N 0.0061 0.0033 'International Tables Vol C Tables 4.2.6.8 and 6.1.1.4'
Sn Sn -0.6537 1.4246 'International Tables Vol C Tables 4.2.6.8 and 6.1.1.4'

loop_
_geom_angle_atom_site_label_1
_geom_angle_atom_site_label_2
_geom_angle_atom_site_label_3
_geom_angle_site_symmetry_1
_geom_angle_site_symmetry_3
_geom_angle
_geom_angle_publ_flag
N3 Sn1 N1 . . 95.01(8) ?
N3 Sn1 N4 . . 58.14(8) ?
N1 Sn1 N4 . . 86.79(8) ?
N3 Sn1 N2 . . 87.27(8) ?
N1 Sn1 N2 . . 57.97(8) ?
N4 Sn1 N2 . . 129.06(7) ?
C6 N1 C1 . . 123.5(2) ?
C6 N1 Sn1 . . 98.34(16) ?
C1 N1 Sn1 . . 138.11(18) ?
C6 N2 C7 . . 127.7(2) ?
C6 N2 Sn1 . . 90.75(15) ?
C7 N2 Sn1 . . 139.69(17) ?
C16 N3 C11 . . 123.0(2) ?
C16 N3 Sn1 . . 98.48(15) ?
C11 N3 Sn1 . . 137.46(18) ?
C16 N4 C17 . . 127.7(2) ?
C16 N4 Sn1 . . 91.17(14) ?
C17 N4 Sn1 . . 138.92(17) ?
N1 C1 C2 . . 114.1(2) ?
N1 C1 H1A . . 108.7 ?
C2 C1 H1A . . 108.7 ?
N1 C1 H1B . . 108.7 ?
C2 C1 H1B . . 108.7 ?
H1A C1 H1B . . 107.6 ?
C3 C2 C1 . . 114.6(2) ?
C3 C2 H2A . . 108.6 ?
C1 C2 H2A . . 108.6 ?
C3 C2 H2B . . 108.6 ?
C1 C2 H2B . . 108.6 ?
H2A C2 H2B . . 107.6 ?
C4 C3 C2 . . 115.3(2) ?
C4 C3 H3A . . 108.5 ?
C2 C3 H3A . . 108.5 ?
C4 C3 H3B . . 108.5 ?
C2 C3 H3B . . 108.5 ?
H3A C3 H3B . . 107.5 ?
C3 C4 C5 . . 114.0(2) ?
C3 C4 H4A . . 108.8 ?
C5 C4 H4A . . 108.8 ?
C3 C4 H4B . . 108.8 ?
C5 C4 H4B . . 108.8 ?
H4A C4 H4B . . 107.7 ?
C6 C5 C4 . . 111.9(2) ?
C6 C5 H5A . . 109.2 ?
C4 C5 H5A . . 109.2 ?
C6 C5 H5B . . 109.2 ?
C4 C5 H5B . . 109.2 ?
H5A C5 H5B . . 107.9 ?
N2 C6 N1 . . 112.6(2) ?
N2 C6 C5 . . 127.3(2) ?
N1 C6 C5 . . 120.2(2) ?
N2 C7 C10 . . 105.5(2) ?
N2 C7 C9 . . 112.9(2) ?
C10 C7 C9 . . 107.6(2) ?
N2 C7 C8 . . 111.7(2) ?
C10 C7 C8 . . 108.0(2) ?
C9 C7 C8 . . 110.8(2) ?
C7 C8 H8A . . 109.5 ?
C7 C8 H8B . . 109.5 ?
H8A C8 H8B . . 109.5 ?
C7 C8 H8C . . 109.5 ?
H8A C8 H8C . . 109.5 ?
H8B C8 H8C . . 109.5 ?
C7 C9 H9A . . 109.5 ?
C7 C9 H9B . . 109.5 ?
H9A C9 H9B . . 109.5 ?
C7 C9 H9C . . 109.5 ?
H9A C9 H9C . . 109.5 ?
H9B C9 H9C . . 109.5 ?
C7 C10 H10A . . 109.5 ?
C7 C10 H10B . . 109.5 ?
H10A C10 H10B . . 109.5 ?
C7 C10 H10C . . 109.5 ?
H10A C10 H10C . . 109.5 ?
H10B C10 H10C . . 109.5 ?
N3 C11 C12 . . 114.3(2) ?
N3 C11 H11A . . 108.7 ?
C12 C11 H11A . . 108.7 ?
N3 C11 H11B . . 108.7 ?
C12 C11 H11B . . 108.7 ?
H11A C11 H11B . . 107.6 ?
C11 C12 C13 . . 113.7(2) ?
C11 C12 H12A . . 108.8 ?
C13 C12 H12A . . 108.8 ?
C11 C12 H12B . . 108.8 ?
C13 C12 H12B . . 108.8 ?
H12A C12 H12B . . 107.7 ?
C12 C13 C14 . . 115.3(2) ?
C12 C13 H13A . . 108.4 ?
C14 C13 H13A . . 108.4 ?
C12 C13 H13B . . 108.4 ?
C14 C13 H13B . . 108.4 ?
H13A C13 H13B . . 107.5 ?
C13 C14 C15 . . 114.0(2) ?
C13 C14 H14A . . 108.7 ?
C15 C14 H14A . . 108.7 ?
C13 C14 H14B . . 108.7 ?
C15 C14 H14B . . 108.7 ?
H14A C14 H14B . . 107.6 ?
C16 C15 C14 . . 111.8(2) ?
C16 C15 H15A . . 109.3 ?
C14 C15 H15A . . 109.3 ?
C16 C15 H15B . . 109.3 ?
C14 C15 H15B . . 109.3 ?
H15A C15 H15B . . 107.9 ?
N4 C16 N3 . . 112.1(2) ?
N4 C16 C15 . . 127.5(2) ?
N3 C16 C15 . . 120.3(2) ?
N4 C17 C19 . . 112.2(2) ?
N4 C17 C20 . . 105.1(2) ?
C19 C17 C20 . . 108.0(2) ?
N4 C17 C18 . . 111.5(2) ?
C19 C17 C18 . . 111.2(2) ?
C20 C17 C18 . . 108.5(2) ?
C17 C18 H18A . . 109.5 ?
C17 C18 H18B . . 109.5 ?
H18A C18 H18B . . 109.5 ?
C17 C18 H18C . . 109.5 ?
H18A C18 H18C . . 109.5 ?
H18B C18 H18C . . 109.5 ?
C17 C19 H19A . . 109.5 ?
C17 C19 H19B . . 109.5 ?
H19A C19 H19B . . 109.5 ?
C17 C19 H19C . . 109.5 ?
H19A C19 H19C . . 109.5 ?
H19B C19 H19C . . 109.5 ?
C17 C20 H20A . . 109.5 ?
C17 C20 H20B . . 109.5 ?
H20A C20 H20B . . 109.5 ?
C17 C20 H20C . . 109.5 ?
H20A C20 H20C . . 109.5 ?
H20B C20 H20C . . 109.5 ?

loop_
_geom_bond_atom_site_label_1
_geom_bond_atom_site_label_2
_geom_bond_site_symmetry_2
_geom_bond_distance
_geom_bond_publ_flag
Sn1 N3 . 2.175(2) ?
Sn1 N1 . 2.185(2) ?
Sn1 N4 . 2.349(2) ?
Sn1 N2 . 2.364(2) ?
N1 C6 . 1.338(3) ?
N1 C1 . 1.450(3) ?
N2 C6 . 1.319(3) ?
N2 C7 . 1.468(3) ?
N3 C16 . 1.339(3) ?
N3 C11 . 1.458(3) ?
N4 C16 . 1.318(3) ?
N4 C17 . 1.475(3) ?
C1 C2 . 1.530(4) ?
C1 H1A . 0.97 ?
C1 H1B . 0.97 ?
C2 C3 . 1.527(4) ?
C2 H2A . 0.97 ?
C2 H2B . 0.97 ?
C3 C4 . 1.523(4) ?
C3 H3A . 0.97 ?
C3 H3B . 0.97 ?
C4 C5 . 1.540(4) ?
C4 H4A . 0.97 ?
C4 H4B . 0.97 ?
C5 C6 . 1.507(4) ?
C5 H5A . 0.97 ?
C5 H5B . 0.97 ?
C7 C10 . 1.533(4) ?
C7 C9 . 1.534(4) ?
C7 C8 . 1.541(4) ?
C8 H8A . 0.96 ?
C8 H8B . 0.96 ?
C8 H8C . 0.96 ?
C9 H9A . 0.96 ?
C9 H9B . 0.96 ?
C9 H9C . 0.96 ?
C10 H10A . 0.96 ?
C10 H10B . 0.96 ?
C10 H10C . 0.96 ?
C11 C12 . 1.528(4) ?
C11 H11A . 0.97 ?
C11 H11B . 0.97 ?
C12 C13 . 1.529(4) ?
C12 H12A . 0.97 ?
C12 H12B . 0.97 ?
C13 C14 . 1.531(4) ?
C13 H13A . 0.97 ?
C13 H13B . 0.97 ?
C14 C15 . 1.536(4) ?
C14 H14A . 0.97 ?
C14 H14B . 0.97 ?
C15 C16 . 1.517(3) ?
C15 H15A . 0.97 ?
C15 H15B . 0.97 ?
C17 C19 . 1.530(4) ?
C17 C20 . 1.534(4) ?
C17 C18 . 1.537(4) ?
C18 H18A . 0.96 ?
C18 H18B . 0.96 ?
C18 H18C . 0.96 ?
C19 H19A . 0.96 ?
C19 H19B . 0.96 ?
C19 H19C . 0.96 ?
C20 H20A . 0.96 ?
C20 H20B . 0.96 ?
C20 H20C . 0.96 ?

loop_
_geom_torsion_atom_site_label_1
_geom_torsion_atom_site_label_2
_geom_torsion_atom_site_label_3
_geom_torsion_atom_site_label_4
_geom_torsion_site_symmetry_1
_geom_torsion_site_symmetry_2
_geom_torsion_site_symmetry_3
_geom_torsion_site_symmetry_4
_geom_torsion
_geom_torsion_publ_flag
C6 N1 C1 C2 . . . . -61.8(3) ?
Sn1 N1 C1 C2 . . . . 114.9(3) ?
N1 C1 C2 C3 . . . . 79.1(3) ?
C1 C2 C3 C4 . . . . -60.6(3) ?
C2 C3 C4 C5 . . . . 60.0(3) ?
C3 C4 C5 C6 . . . . -79.6(3) ?
C7 N2 C6 N1 . . . . 172.5(2) ?
Sn1 N2 C6 N1 . . . . 5.6(2) ?
C7 N2 C6 C5 . . . . -9.4(4) ?
Sn1 N2 C6 C5 . . . . -176.2(2) ?
C1 N1 C6 N2 . . . . 171.6(2) ?
Sn1 N1 C6 N2 . . . . -6.2(2) ?
C1 N1 C6 C5 . . . . -6.7(4) ?
Sn1 N1 C6 C5 . . . . 175.5(2) ?
C4 C5 C6 N2 . . . . -107.2(3) ?
C4 C5 C6 N1 . . . . 70.8(3) ?
C6 N2 C7 C10 . . . . -176.0(3) ?
Sn1 N2 C7 C10 . . . . -16.6(3) ?
C6 N2 C7 C9 . . . . -58.8(3) ?
Sn1 N2 C7 C9 . . . . 100.6(3) ?
C6 N2 C7 C8 . . . . 66.9(3) ?
Sn1 N2 C7 C8 . . . . -133.7(2) ?
C16 N3 C11 C12 . . . . -59.7(3) ?
Sn1 N3 C11 C12 . . . . 105.9(3) ?
N3 C11 C12 C13 . . . . 80.7(3) ?
C11 C12 C13 C14 . . . . -62.4(3) ?
C12 C13 C14 C15 . . . . 60.0(3) ?
C13 C14 C15 C16 . . . . -78.2(3) ?
C17 N4 C16 N3 . . . . 168.8(2) ?
Sn1 N4 C16 N3 . . . . 3.1(2) ?
C17 N4 C16 C15 . . . . -14.0(4) ?
Sn1 N4 C16 C15 . . . . -179.7(2) ?
C11 N3 C16 N4 . . . . 166.8(2) ?
Sn1 N3 C16 N4 . . . . -3.4(2) ?
C11 N3 C16 C15 . . . . -10.6(3) ?
Sn1 N3 C16 C15 . . . . 179.15(18) ?
C14 C15 C16 N4 . . . . -104.4(3) ?
C14 C15 C16 N3 . . . . 72.6(3) ?
C16 N4 C17 C19 . . . . -56.7(4) ?
Sn1 N4 C17 C19 . . . . 101.1(3) ?
C16 N4 C17 C20 . . . . -173.8(2) ?
Sn1 N4 C17 C20 . . . . -16.0(3) ?
C16 N4 C17 C18 . . . . 68.8(3) ?
Sn1 N4 C17 C18 . . . . -133.3(2) ?
